data_7113387
loop_
_publ_author_name
'Wang, Yuanhua'
'Chen, Zhiyong'
'Mi, Aiqiao'
'Hu, Wenhao'

_publ_section_title
;
 Novel C-C bond formation through addition of ammonium ylides to
 arylaldehydes: a facile approach to beta-aryl-beta-hydroxy alpha-amino
 acid frameworks.
;
_journal_issue 21
_journal_name_full 'Chemical communications (Cambridge, England)'
_journal_page_first 2486
_journal_page_last 2487
_journal_paper_doi 10.1039/b407449a
_journal_year 2004
_chemical_formula_sum 'C23 H22 N2 O6'
_chemical_formula_weight 422.43
_chemical_name_systematic
;
?
;
_space_group_IT_number 61
_symmetry_cell_setting orthorhombic
_symmetry_space_group_name_Hall '-P 2ac 2ab'
_symmetry_space_group_name_H-M 'P b c a'
_atom_sites_solution_hydrogens geom
_atom_sites_solution_primary direct
_atom_sites_solution_secondary difmap
_audit_creation_method SHELXL-97
_cell_angle_alpha 90.00
_cell_angle_beta 90.00
_cell_angle_gamma 90.00
_cell_formula_units_Z 8
_cell_length_a 9.919(2)
_cell_length_b 16.766(4)
_cell_length_c 25.021(5)
_cell_measurement_reflns_used 27
_cell_measurement_temperature 291(2)
_cell_measurement_theta_max 12.42
_cell_measurement_theta_min 3.25
_cell_volume 4161.0(15)
_computing_cell_refinement 'Siemens XSCANS'
_computing_data_collection 'Siemens XSCANS'
_computing_data_reduction 'Siemens SHELXTL'
_computing_molecular_graphics 'Siemens SHELXTL'
_computing_publication_material 'Siemens SHELXTL'
_computing_structure_refinement 'SHELXL-97 (Sheldrick, 1997)'
_computing_structure_solution 'SHELXS-97 (Sheldrick, 1990)'
_diffrn_ambient_temperature 291(2)
_diffrn_measured_fraction_theta_full 1.000
_diffrn_measured_fraction_theta_max 1.000
_diffrn_measurement_device_type 'Siemens P4'
_diffrn_measurement_method '\w scans'
_diffrn_radiation_monochromator graphite
_diffrn_radiation_source 'normal-focus sealed tube'
_diffrn_radiation_type MoK\a
_diffrn_radiation_wavelength 0.71073
_diffrn_reflns_av_R_equivalents 0.0151
_diffrn_reflns_av_sigmaI/netI 0.1041
_diffrn_reflns_limit_h_max 12
_diffrn_reflns_limit_h_min 0
_diffrn_reflns_limit_k_max 20
_diffrn_reflns_limit_k_min 0
_diffrn_reflns_limit_l_max 30
_diffrn_reflns_limit_l_min -1
_diffrn_reflns_number 4870
_diffrn_reflns_theta_full 26.00
_diffrn_reflns_theta_max 26.00
_diffrn_reflns_theta_min 1.63
_diffrn_standards_decay_% 0.80
_diffrn_standards_interval_count 97
_diffrn_standards_number 3
_exptl_absorpt_coefficient_mu 0.099
_exptl_absorpt_correction_type none
_exptl_crystal_density_diffrn 1.349
_exptl_crystal_density_method 'not measured'
_exptl_crystal_F_000 1776
_exptl_crystal_size_max 0.58
_exptl_crystal_size_mid 0.40
_exptl_crystal_size_min 0.18
_refine_diff_density_max 0.202
_refine_diff_density_min -0.187
_refine_diff_density_rms 0.045
_refine_ls_extinction_coef 0.00164(16)
_refine_ls_extinction_expression Fc^*^=kFc[1+0.001xFc^2^\l^3^/sin(2\q)]^-1/4^
_refine_ls_extinction_method SHELXL
_refine_ls_goodness_of_fit_ref 0.803
_refine_ls_hydrogen_treatment mixed
_refine_ls_matrix_type full
_refine_ls_number_parameters 288
_refine_ls_number_reflns 4088
_refine_ls_number_restraints 0
_refine_ls_restrained_S_all 0.803
_refine_ls_R_factor_all 0.1298
_refine_ls_R_factor_gt 0.0470
_refine_ls_shift/su_max 0.000
_refine_ls_shift/su_mean 0.000
_refine_ls_structure_factor_coef Fsqd
_refine_ls_weighting_details 'calc w=1/[\s^2^(Fo^2^)+(0.0340P)^2^+0.0000P] where P=(Fo^2^+2Fc^2^)/3'
_refine_ls_weighting_scheme calc
_refine_ls_wR_factor_gt 0.0853
_refine_ls_wR_factor_ref 0.0998
_reflns_number_gt 1698
_reflns_number_total 4088
_reflns_threshold_expression >2sigma(I)
_cod_data_source_file b407449a.txt
_cod_data_source_block y1419
_cod_depositor_comments
;
The following automatic conversions were performed:

'_symmetry_cell_setting' value 'Orthorhombic' changed to
'orthorhombic' according to
/usr/data/users/saulius/automatic-downloads/retrospective/RSC/lib/dictionaries/cif_core.dic
dictionary named 'cif_core.dic' version 2.4.2 from 2011-04-26.

Automatic conversion script
Id: cif_fix_values 2281 2013-09-26 08:29:07Z andrius 
;
_cod_original_cell_volume 4161.9(13)
_cod_original_sg_symbol_H-M Pbca
_cod_database_code 7113387

loop_
_symmetry_equiv_pos_as_xyz
'x, y, z'
'-x+1/2, -y, z+1/2'
'-x, y+1/2, -z+1/2'
'x+1/2, -y+1/2, -z'
'-x, -y, -z'
'x-1/2, y, -z-1/2'
'x, -y-1/2, z-1/2'
'-x-1/2, y-1/2, z'

loop_
_atom_site_label
_atom_site_type_symbol
_atom_site_fract_x
_atom_site_fract_y
_atom_site_fract_z
_atom_site_U_iso_or_equiv
_atom_site_adp_type
_atom_site_occupancy
_atom_site_symmetry_multiplicity
_atom_site_calc_flag
_atom_site_refinement_flags
O1 O 0.3241(2) 0.84198(11) 0.44856(8) 0.0604(6) Uani 1 1 d .
O2 O 0.48680(18) 0.81338(10) 0.29449(7) 0.0464(5) Uani 1 1 d .
O3 O 0.66633(19) 0.73399(11) 0.28927(8) 0.0543(6) Uani 1 1 d .
O4 O 0.38303(18) 0.64378(11) 0.25676(7) 0.0444(5) Uani 1 1 d .
H4O H 0.3335 0.6593 0.2327 0.053 Uiso 1 1 calc R
O5 O 0.1431(2) 0.77378(12) 0.36164(9) 0.0643(6) Uani 1 1 d .
O6 O -0.0588(2) 0.73285(14) 0.35050(10) 0.0879(8) Uani 1 1 d .
N1 N 0.4261(2) 0.73221(13) 0.38858(9) 0.0367(6) Uani 1 1 d .
N2 N 0.0616(3) 0.72023(16) 0.35469(10) 0.0508(7) Uani 1 1 d .
C1 C 0.4591(3) 0.83105(16) 0.45614(11) 0.0443(8) Uani 1 1 d .
C2 C 0.5382(4) 0.87102(18) 0.49283(12) 0.0627(10) Uani 1 1 d .
H2 H 0.5000 0.9090 0.5153 0.075 Uiso 1 1 calc R
C3 C 0.6740(4) 0.8544(2) 0.49600(13) 0.0691(10) Uani 1 1 d .
H3 H 0.7267 0.8795 0.5217 0.083 Uiso 1 1 calc R
C4 C 0.7316(3) 0.80099(18) 0.46139(12) 0.0605(9) Uani 1 1 d .
H4 H 0.8240 0.7918 0.4627 0.073 Uiso 1 1 calc R
C5 C 0.6523(3) 0.76037(15) 0.42424(11) 0.0444(7) Uani 1 1 d .
H5 H 0.6924 0.7241 0.4011 0.053 Uiso 1 1 calc R
C6 C 0.5150(3) 0.77347(15) 0.42149(10) 0.0351(7) Uani 1 1 d .
C7 C 0.4669(2) 0.69050(14) 0.34046(10) 0.0324(6) Uani 1 1 d .
C8 C 0.5398(2) 0.61221(15) 0.35297(11) 0.0346(7) Uani 1 1 d .
C9 C 0.6087(3) 0.57019(16) 0.31384(12) 0.0454(8) Uani 1 1 d .
H9 H 0.6160 0.5914 0.2796 0.054 Uiso 1 1 calc R
C10 C 0.6667(3) 0.49712(17) 0.32506(14) 0.0615(9) Uani 1 1 d .
H10 H 0.7143 0.4703 0.2986 0.074 Uiso 1 1 calc R
C11 C 0.6546(3) 0.46378(18) 0.37491(16) 0.0701(11) Uani 1 1 d .
H11 H 0.6921 0.4141 0.3820 0.084 Uiso 1 1 calc R
C12 C 0.5871(3) 0.50425(17) 0.41408(13) 0.0603(9) Uani 1 1 d .
H12 H 0.5800 0.4824 0.4481 0.072 Uiso 1 1 calc R
C13 C 0.5286(3) 0.57830(16) 0.40324(11) 0.0454(8) Uani 1 1 d .
H13 H 0.4818 0.6050 0.4300 0.054 Uiso 1 1 calc R
C14 C 0.3376(2) 0.67517(15) 0.30624(10) 0.0346(6) Uani 1 1 d .
H14 H 0.2922 0.7262 0.2997 0.042 Uiso 1 1 calc R
C15 C 0.2364(3) 0.61677(15) 0.33102(10) 0.0377(7) Uani 1 1 d .
C16 C 0.2648(3) 0.53526(16) 0.32884(11) 0.0489(8) Uani 1 1 d .
H16 H 0.3466 0.5185 0.3145 0.059 Uiso 1 1 calc R
C17 C 0.1746(3) 0.47866(18) 0.34735(13) 0.0599(9) Uani 1 1 d .
H17 H 0.1982 0.4250 0.3465 0.072 Uiso 1 1 calc R
C18 C 0.0514(4) 0.5004(2) 0.36689(13) 0.0667(10) Uani 1 1 d .
H18 H -0.0079 0.4618 0.3796 0.080 Uiso 1 1 calc R
C19 C 0.0153(3) 0.5799(2) 0.36776(11) 0.0543(9) Uani 1 1 d .
H19 H -0.0700 0.5954 0.3793 0.065 Uiso 1 1 calc R
C20 C 0.1090(3) 0.63640(17) 0.35106(10) 0.0411(7) Uani 1 1 d .
C21 C 0.2568(3) 0.89896(18) 0.48105(13) 0.0872(13) Uani 1 1 d .
H21A H 0.2728 0.8870 0.5180 0.105 Uiso 1 1 calc R
H21B H 0.1617 0.8970 0.4740 0.105 Uiso 1 1 calc R
H21C H 0.2904 0.9513 0.4731 0.105 Uiso 1 1 calc R
C22 C 0.5537(3) 0.74592(15) 0.30504(11) 0.0376(7) Uani 1 1 d .
C23 C 0.5521(3) 0.86863(15) 0.25846(12) 0.0652(10) Uani 1 1 d .
H23A H 0.6474 0.8686 0.2650 0.078 Uiso 1 1 calc R
H23B H 0.5169 0.9213 0.2642 0.078 Uiso 1 1 calc R
H23C H 0.5352 0.8528 0.2222 0.078 Uiso 1 1 calc R
H1N H 0.349(2) 0.7584(12) 0.3872(9) 0.023(7) Uiso 1 1 d .

loop_
_atom_site_aniso_label
_atom_site_aniso_U_11
_atom_site_aniso_U_22
_atom_site_aniso_U_33
_atom_site_aniso_U_23
_atom_site_aniso_U_13
_atom_site_aniso_U_12
O1 0.0710(16) 0.0533(13) 0.0569(14) -0.0137(11) 0.0141(13) 0.0195(12)
O2 0.0466(12) 0.0317(10) 0.0608(13) 0.0115(10) 0.0119(11) 0.0054(10)
O3 0.0407(12) 0.0557(13) 0.0665(14) 0.0067(11) 0.0206(11) 0.0065(11)
O4 0.0444(12) 0.0607(12) 0.0279(10) -0.0032(10) -0.0035(10) 0.0076(10)
O5 0.0446(13) 0.0549(13) 0.0934(18) -0.0168(13) -0.0025(13) 0.0082(12)
O6 0.0359(13) 0.1026(19) 0.125(2) -0.0282(17) 0.0018(15) 0.0180(13)
N1 0.0336(14) 0.0407(14) 0.0359(13) -0.0069(12) 0.0014(12) 0.0041(13)
N2 0.0312(15) 0.0661(18) 0.0550(17) -0.0119(15) 0.0014(14) 0.0067(15)
C1 0.059(2) 0.0399(18) 0.0340(17) 0.0034(15) 0.0037(17) 0.0000(17)
C2 0.101(3) 0.050(2) 0.0379(19) -0.0096(16) 0.003(2) 0.002(2)
C3 0.097(3) 0.059(2) 0.052(2) -0.0009(19) -0.021(2) -0.024(2)
C4 0.063(2) 0.058(2) 0.061(2) 0.0059(19) -0.011(2) -0.0181(19)
C5 0.0498(19) 0.0398(17) 0.0435(18) -0.0038(15) -0.0039(16) -0.0027(16)
C6 0.0439(18) 0.0326(15) 0.0288(15) 0.0006(13) 0.0017(14) -0.0032(15)
C7 0.0323(15) 0.0336(15) 0.0313(16) -0.0025(13) 0.0001(13) 0.0041(13)
C8 0.0329(16) 0.0341(15) 0.0369(16) -0.0023(14) -0.0045(14) -0.0003(13)
C9 0.0434(18) 0.0447(17) 0.0482(19) -0.0021(16) -0.0040(16) 0.0072(16)
C10 0.060(2) 0.049(2) 0.076(2) -0.0064(19) -0.001(2) 0.0195(18)
C11 0.074(3) 0.0378(19) 0.099(3) 0.001(2) -0.021(2) 0.016(2)
C12 0.077(2) 0.0437(19) 0.060(2) 0.0134(18) -0.026(2) -0.0036(19)
C13 0.0507(19) 0.0393(17) 0.0460(18) 0.0001(15) -0.0100(16) -0.0057(16)
C14 0.0325(15) 0.0384(15) 0.0330(15) -0.0042(13) 0.0024(14) 0.0061(14)
C15 0.0407(17) 0.0418(17) 0.0307(16) -0.0006(14) -0.0059(15) 0.0003(15)
C16 0.0491(19) 0.0422(17) 0.055(2) -0.0025(17) -0.0124(17) -0.0011(17)
C17 0.065(2) 0.045(2) 0.070(2) 0.0023(18) -0.019(2) -0.0107(19)
C18 0.073(3) 0.069(3) 0.059(2) 0.016(2) -0.008(2) -0.034(2)
C19 0.0440(19) 0.077(2) 0.0420(19) 0.0029(18) -0.0014(16) -0.019(2)
C20 0.0385(16) 0.0508(19) 0.0340(17) -0.0065(15) -0.0065(15) -0.0018(16)
C21 0.106(3) 0.070(2) 0.086(3) -0.019(2) 0.039(3) 0.026(2)
C22 0.0362(17) 0.0373(16) 0.0392(16) -0.0056(14) -0.0020(15) 0.0003(15)
C23 0.082(3) 0.0438(17) 0.070(2) 0.0112(18) 0.015(2) -0.0058(19)

loop_
_atom_type_symbol
_atom_type_description
_atom_type_scat_dispersion_real
_atom_type_scat_dispersion_imag
_atom_type_scat_source
C C 0.0033 0.0016 'International Tables Vol C Tables 4.2.6.8 and 6.1.1.4'
H H 0.0000 0.0000 'International Tables Vol C Tables 4.2.6.8 and 6.1.1.4'
N N 0.0061 0.0033 'International Tables Vol C Tables 4.2.6.8 and 6.1.1.4'
O O 0.0106 0.0060 'International Tables Vol C Tables 4.2.6.8 and 6.1.1.4'

loop_
_geom_angle_atom_site_label_1
_geom_angle_atom_site_label_2
_geom_angle_atom_site_label_3
_geom_angle
C1 O1 C21 118.1(3)
C22 O2 C23 116.3(2)
C14 O4 H4O 109.5
C6 N1 C7 123.7(2)
C6 N1 H1N 109.1(14)
C7 N1 H1N 116.7(15)
O6 N2 O5 122.3(3)
O6 N2 C20 118.1(3)
O5 N2 C20 119.6(2)
O1 C1 C2 125.8(3)
O1 C1 C6 113.1(3)
C2 C1 C6 121.1(3)
C3 C2 C1 119.7(3)
C3 C2 H2 120.2
C1 C2 H2 120.2
C4 C3 C2 120.3(3)
C4 C3 H3 119.9
C2 C3 H3 119.9
C3 C4 C5 120.3(3)
C3 C4 H4 119.8
C5 C4 H4 119.8
C6 C5 C4 120.8(3)
C6 C5 H5 119.6
C4 C5 H5 119.6
C5 C6 N1 125.2(3)
C5 C6 C1 117.8(3)
N1 C6 C1 117.0(3)
N1 C7 C8 112.1(2)
N1 C7 C22 110.0(2)
C8 C7 C22 111.7(2)
N1 C7 C14 107.8(2)
C8 C7 C14 111.0(2)
C22 C7 C14 103.98(19)
C13 C8 C9 118.2(2)
C13 C8 C7 120.0(2)
C9 C8 C7 121.6(2)
C10 C9 C8 120.8(3)
C10 C9 H9 119.6
C8 C9 H9 119.6
C11 C10 C9 120.6(3)
C11 C10 H10 119.7
C9 C10 H10 119.7
C12 C11 C10 119.5(3)
C12 C11 H11 120.3
C10 C11 H11 120.3
C11 C12 C13 120.3(3)
C11 C12 H12 119.8
C13 C12 H12 119.8
C8 C13 C12 120.5(3)
C8 C13 H13 119.7
C12 C13 H13 119.7
O4 C14 C15 108.9(2)
O4 C14 C7 106.17(19)
C15 C14 C7 114.9(2)
O4 C14 H14 108.9
C15 C14 H14 108.9
C7 C14 H14 108.9
C16 C15 C20 115.2(3)
C16 C15 C14 118.5(2)
C20 C15 C14 125.9(2)
C17 C16 C15 121.9(3)
C17 C16 H16 119.1
C15 C16 H16 119.1
C18 C17 C16 121.0(3)
C18 C17 H17 119.5
C16 C17 H17 119.5
C17 C18 C19 119.7(3)
C17 C18 H18 120.1
C19 C18 H18 120.1
C18 C19 C20 118.6(3)
C18 C19 H19 120.7
C20 C19 H19 120.7
C19 C20 C15 123.5(3)
C19 C20 N2 114.5(3)
C15 C20 N2 122.1(3)
O1 C21 H21A 109.5
O1 C21 H21B 109.5
H21A C21 H21B 109.5
O1 C21 H21C 109.5
H21A C21 H21C 109.5
H21B C21 H21C 109.5
O3 C22 O2 122.5(3)
O3 C22 C7 127.3(3)
O2 C22 C7 110.2(2)
O2 C23 H23A 109.5
O2 C23 H23B 109.5
H23A C23 H23B 109.5
O2 C23 H23C 109.5
H23A C23 H23C 109.5
H23B C23 H23C 109.5

loop_
_geom_bond_atom_site_label_1
_geom_bond_atom_site_label_2
_geom_bond_distance
O1 C1 1.364(3)
O1 C21 1.421(3)
O2 C22 1.338(3)
O2 C23 1.446(3)
O3 C22 1.202(3)
O4 C14 1.419(3)
O4 H4O 0.8200
O5 N2 1.221(3)
O6 N2 1.217(2)
N1 C6 1.391(3)
N1 C7 1.450(3)
N1 H1N 0.89(2)
N2 C20 1.485(3)
C1 C2 1.381(4)
C1 C6 1.411(3)
C2 C3 1.378(4)
C2 H2 0.9300
C3 C4 1.370(4)
C3 H3 0.9300
C4 C5 1.395(4)
C4 H4 0.9300
C5 C6 1.381(3)
C5 H5 0.9300
C7 C8 1.531(3)
C7 C22 1.546(3)
C7 C14 1.563(3)
C8 C13 1.385(3)
C8 C9 1.386(3)
C9 C10 1.382(3)
C9 H9 0.9300
C10 C11 1.372(4)
C10 H10 0.9300
C11 C12 1.367(4)
C11 H11 0.9300
C12 C13 1.397(3)
C12 H12 0.9300
C13 H13 0.9300
C14 C15 1.533(3)
C14 H14 0.9800
C15 C16 1.396(3)
C15 C20 1.399(4)
C16 C17 1.384(4)
C16 H16 0.9300
C17 C18 1.366(4)
C17 H17 0.9300
C18 C19 1.380(4)
C18 H18 0.9300
C19 C20 1.392(4)
C19 H19 0.9300
C21 H21A 0.9600
C21 H21B 0.9600
C21 H21C 0.9600
C23 H23A 0.9600
C23 H23B 0.9600
C23 H23C 0.9600

loop_
_geom_hbond_atom_site_label_D
_geom_hbond_atom_site_label_H
_geom_hbond_atom_site_label_A
_geom_hbond_distance_DH
_geom_hbond_distance_HA
_geom_hbond_distance_DA
_geom_hbond_angle_DHA
_geom_hbond_site_symmetry_A
N1 H1N O5 0.89(2) 2.15(2) 2.970(3) 153.2(19) .
O4 H4O O3 0.82 2.15 2.870(3) 146.6 6_556

loop_
_geom_torsion_atom_site_label_1
_geom_torsion_atom_site_label_2
_geom_torsion_atom_site_label_3
_geom_torsion_atom_site_label_4
_geom_torsion
C21 O1 C1 C2 -0.3(4)
C21 O1 C1 C6 -179.7(2)
O1 C1 C2 C3 -179.6(3)
C6 C1 C2 C3 -0.3(5)
C1 C2 C3 C4 2.8(5)
C2 C3 C4 C5 -2.9(5)
C3 C4 C5 C6 0.3(4)
C4 C5 C6 N1 -175.3(2)
C4 C5 C6 C1 2.1(4)
C7 N1 C6 C5 -22.3(4)
C7 N1 C6 C1 160.3(2)
O1 C1 C6 C5 177.2(2)
C2 C1 C6 C5 -2.2(4)
O1 C1 C6 N1 -5.2(3)
C2 C1 C6 N1 175.5(2)
C6 N1 C7 C8 74.8(3)
C6 N1 C7 C22 -50.1(3)
C6 N1 C7 C14 -162.8(2)
N1 C7 C8 C13 17.3(3)
C22 C7 C8 C13 141.2(2)
C14 C7 C8 C13 -103.2(3)
N1 C7 C8 C9 -168.1(2)
C22 C7 C8 C9 -44.2(3)
C14 C7 C8 C9 71.3(3)
C13 C8 C9 C10 -1.2(4)
C7 C8 C9 C10 -175.8(2)
C8 C9 C10 C11 1.5(5)
C9 C10 C11 C12 -1.4(5)
C10 C11 C12 C13 1.1(5)
C9 C8 C13 C12 0.9(4)
C7 C8 C13 C12 175.6(2)
C11 C12 C13 C8 -0.9(4)
N1 C7 C14 O4 172.68(19)
C8 C7 C14 O4 -64.2(3)
C22 C7 C14 O4 56.0(2)
N1 C7 C14 C15 -66.9(3)
C8 C7 C14 C15 56.2(3)
C22 C7 C14 C15 176.4(2)
O4 C14 C15 C16 42.2(3)
C7 C14 C15 C16 -76.7(3)
O4 C14 C15 C20 -130.4(3)
C7 C14 C15 C20 110.7(3)
C20 C15 C16 C17 -2.5(4)
C14 C15 C16 C17 -175.9(3)
C15 C16 C17 C18 2.4(5)
C16 C17 C18 C19 0.7(5)
C17 C18 C19 C20 -3.3(5)
C18 C19 C20 C15 3.0(4)
C18 C19 C20 N2 -178.7(3)
C16 C15 C20 C19 -0.2(4)
C14 C15 C20 C19 172.7(2)
C16 C15 C20 N2 -178.3(2)
C14 C15 C20 N2 -5.5(4)
O6 N2 C20 C19 -28.5(4)
O5 N2 C20 C19 151.6(3)
O6 N2 C20 C15 149.8(3)
O5 N2 C20 C15 -30.1(4)
C23 O2 C22 O3 5.9(4)
C23 O2 C22 C7 -175.7(2)
N1 C7 C22 O3 122.8(3)
C8 C7 C22 O3 -2.2(4)
C14 C7 C22 O3 -122.0(3)
N1 C7 C22 O2 -55.5(3)
C8 C7 C22 O2 179.5(2)
C14 C7 C22 O2 59.7(2)
